data_4000872
loop_
_publ_author_name
'Heitz, Stephan'
'Epping, Jan-Dirk'
'Aksu, Yilmaz'
'Driess, Matthias'

_publ_section_title
;
 Molecular Heterobimetallic Approach to Li-Containing MgO Nanoparticles
 with Variable Li-Concentrations Using Lithium-Methylmagnesium Alkoxide
 Clusters
;
_journal_issue 16
_journal_name_full 'Chemistry of Materials'
_journal_page_first 4563
_journal_paper_doi 10.1021/cm100415m
_journal_volume 22
_journal_year 2010
_chemical_formula_sum 'C31 H61 Li Mg3 O5'
_chemical_formula_weight 593.67
_chemical_name_systematic
; 
 ? 
;
_space_group_IT_number 29
_symmetry_cell_setting orthorhombic
_symmetry_space_group_name_Hall 'P 2c -2ac'
_symmetry_space_group_name_H-M 'P c a 21'
_atom_sites_solution_hydrogens geom
_atom_sites_solution_primary direct
_atom_sites_solution_secondary difmap
_audit_creation_method
;
CrysAlis RED, Oxford Diffraction Ltd.,
Version 1.171.32.5 (release 08-05-2007 CrysAlis171 .NET)
(compiled May  8 2007,13:10:02)
;
_cell_angle_alpha 90.00
_cell_angle_beta 90.00
_cell_angle_gamma 90.00
_cell_formula_units_Z 4
_cell_length_a 20.1503(6)
_cell_length_b 9.3143(3)
_cell_length_c 19.2849(7)
_cell_measurement_reflns_used 5350
_cell_measurement_temperature 150(2)
_cell_measurement_theta_max 32.3516
_cell_measurement_theta_min 3.1508
_cell_volume 3619.5(2)
_computing_cell_refinement
;
CrysAlis RED, Oxford Diffraction Ltd.,
Version 1.171.32.5 (release 08-05-2007 CrysAlis171 .NET)
(compiled May  8 2007,13:10:02)
;
_computing_data_collection
;
CrysAlis CCD, Oxford Diffraction Ltd.,
Version 1.171.32.5 (release 08-05-2007 CrysAlis171 .NET)
(compiled May  8 2007,13:10:02)
;
_computing_data_reduction
;
CrysAlis RED, Oxford Diffraction Ltd.,
Version 1.171.32.5 (release 08-05-2007 CrysAlis171 .NET)
(compiled May  8 2007,13:10:02)
;
_computing_publication_material 'SHELXL-97 (Sheldrick, 1997)'
_computing_structure_refinement 'SHELXL-97 (Sheldrick, 1997)'
_computing_structure_solution 'SHELXS-97 (Sheldrick, 1990)'
_diffrn_ambient_temperature 150(2)
_diffrn_measured_fraction_theta_full 0.997
_diffrn_measured_fraction_theta_max 0.997
_diffrn_measurement_device_type 'Oxford Diffraction Xcalibur S Sapphire'
_diffrn_measurement_method \w
_diffrn_radiation_monochromator graphite
_diffrn_radiation_source 'Enhance (Mo) X-ray Source'
_diffrn_radiation_type MoK\a
_diffrn_radiation_wavelength 0.71073
_diffrn_reflns_av_R_equivalents 0.0639
_diffrn_reflns_av_sigmaI/netI 0.0789
_diffrn_reflns_limit_h_max 23
_diffrn_reflns_limit_h_min -23
_diffrn_reflns_limit_k_max 7
_diffrn_reflns_limit_k_min -11
_diffrn_reflns_limit_l_max 22
_diffrn_reflns_limit_l_min -22
_diffrn_reflns_number 16800
_diffrn_reflns_theta_full 25.00
_diffrn_reflns_theta_max 25.00
_diffrn_reflns_theta_min 3.16
_exptl_absorpt_coefficient_mu 0.117
_exptl_absorpt_correction_T_max 0.9884
_exptl_absorpt_correction_T_min 0.9462
_exptl_absorpt_correction_type multi-scan
_exptl_absorpt_process_details
;
CrysAlis RED, Oxford Diffraction Ltd.,
Version 1.171.32.5 (release 08-05-2007 CrysAlis171 .NET)
(compiled May  8 2007,13:10:02)
Empirical absorption correction using spherical harmonics,
 implemented in SCALE3 ABSPACK scaling algorithm.
;
_exptl_crystal_colour colourless
_exptl_crystal_density_diffrn 1.089
_exptl_crystal_density_method 'not measured'
_exptl_crystal_description plate
_exptl_crystal_F_000 1304
_exptl_crystal_size_max 0.48
_exptl_crystal_size_mid 0.25
_exptl_crystal_size_min 0.10
_refine_diff_density_max 0.510
_refine_diff_density_min -0.275
_refine_diff_density_rms 0.064
_refine_ls_abs_structure_details 'Flack H D (1983), Acta Cryst. A39, 876-881'
_refine_ls_abs_structure_Flack -0.1(3)
_refine_ls_extinction_method none
_refine_ls_goodness_of_fit_ref 1.127
_refine_ls_hydrogen_treatment constr
_refine_ls_matrix_type full
_refine_ls_number_parameters 364
_refine_ls_number_reflns 5810
_refine_ls_number_restraints 1
_refine_ls_restrained_S_all 1.127
_refine_ls_R_factor_all 0.0951
_refine_ls_R_factor_gt 0.0732
_refine_ls_shift/su_max 0.000
_refine_ls_shift/su_mean 0.000
_refine_ls_structure_factor_coef Fsqd
_refine_ls_weighting_details 'calc w=1/[\s^2^(Fo^2^)+(0.0719P)^2^+0.0000P] where P=(Fo^2^+2Fc^2^)/3'
_refine_ls_weighting_scheme calc
_refine_ls_wR_factor_gt 0.1424
_refine_ls_wR_factor_ref 0.1502
_reflns_number_gt 4664
_reflns_number_total 5810
_reflns_threshold_expression >2sigma(I)
_cod_data_source_file cm100415m_si_002.cif
_cod_data_source_block heitz10
_cod_original_sg_symbol_H-M Pca2(1)
_cod_database_code 4000872

loop_
_symmetry_equiv_pos_as_xyz
'x, y, z'
'-x, -y, z+1/2'
'x+1/2, -y, z'
'-x+1/2, y, z+1/2'

loop_
_atom_site_label
_atom_site_type_symbol
_atom_site_fract_x
_atom_site_fract_y
_atom_site_fract_z
_atom_site_U_iso_or_equiv
_atom_site_adp_type
_atom_site_occupancy
_atom_site_symmetry_multiplicity
_atom_site_calc_flag
_atom_site_refinement_flags
Mg1 Mg 0.30656(6) 0.37947(16) 0.35986(8) 0.0202(3) Uani 1 1 d .
Mg2 Mg 0.26321(7) 0.10450(18) 0.28972(8) 0.0258(4) Uani 1 1 d .
Mg3 Mg 0.39017(6) 0.24877(18) 0.24800(9) 0.0229(3) Uani 1 1 d .
Li1 Li 0.3748(3) 0.1175(8) 0.3810(4) 0.0239(18) Uani 1 1 d .
O1 O 0.29223(13) 0.3082(3) 0.25964(16) 0.0220(7) Uani 1 1 d .
O2 O 0.36064(14) 0.0533(3) 0.28211(16) 0.0223(7) Uani 1 1 d .
O3 O 0.40096(12) 0.3135(3) 0.34742(16) 0.0207(7) Uani 1 1 d .
O4 O 0.27860(13) 0.1796(3) 0.38665(15) 0.0215(7) Uani 1 1 d .
O5 O 0.40935(14) 0.0137(3) 0.45818(17) 0.0263(8) Uani 1 1 d .
C1 C 0.2779(2) 0.5830(5) 0.3954(3) 0.0347(13) Uani 1 1 d .
H1A H 0.2993 0.6025 0.4401 0.052 Uiso 1 1 calc R
H1B H 0.2296 0.5857 0.4011 0.052 Uiso 1 1 calc R
H1C H 0.2915 0.6560 0.3616 0.052 Uiso 1 1 calc R
C2 C 0.1844(2) -0.0160(6) 0.2504(4) 0.0506(16) Uani 1 1 d .
H2A H 0.1927 -0.1182 0.2588 0.076 Uiso 1 1 calc R
H2B H 0.1804 0.0010 0.2004 0.076 Uiso 1 1 calc R
H2C H 0.1432 0.0127 0.2735 0.076 Uiso 1 1 calc R
C3 C 0.4535(3) 0.3031(6) 0.1660(3) 0.0371(13) Uani 1 1 d .
H3A H 0.4971 0.3299 0.1844 0.056 Uiso 1 1 calc R
H3B H 0.4347 0.3841 0.1402 0.056 Uiso 1 1 calc R
H3C H 0.4584 0.2205 0.1349 0.056 Uiso 1 1 calc R
C4 C 0.2539(2) 0.3989(5) 0.2149(3) 0.0306(12) Uani 1 1 d .
H4A H 0.2737 0.4973 0.2160 0.037 Uiso 1 1 calc R
C5 C 0.1825(2) 0.4088(6) 0.2410(3) 0.0394(14) Uani 1 1 d .
H5A H 0.1824 0.4481 0.2887 0.047 Uiso 1 1 calc R
H5B H 0.1629 0.3114 0.2426 0.047 Uiso 1 1 calc R
C6 C 0.1398(3) 0.5054(7) 0.1939(3) 0.0511(16) Uani 1 1 d .
H6A H 0.0936 0.5069 0.2112 0.061 Uiso 1 1 calc R
H6B H 0.1572 0.6048 0.1951 0.061 Uiso 1 1 calc R
C7 C 0.1410(3) 0.4504(8) 0.1211(4) 0.0589(18) Uani 1 1 d .
H7A H 0.1142 0.5143 0.0911 0.071 Uiso 1 1 calc R
H7B H 0.1211 0.3533 0.1196 0.071 Uiso 1 1 calc R
C8 C 0.2111(4) 0.4440(8) 0.0944(3) 0.070(2) Uani 1 1 d .
H8A H 0.2300 0.5421 0.0933 0.084 Uiso 1 1 calc R
H8B H 0.2110 0.4064 0.0464 0.084 Uiso 1 1 calc R
C9 C 0.2554(3) 0.3456(8) 0.1411(3) 0.0559(18) Uani 1 1 d .
H9A H 0.2388 0.2456 0.1393 0.067 Uiso 1 1 calc R
H9B H 0.3016 0.3463 0.1237 0.067 Uiso 1 1 calc R
C10 C 0.3869(2) -0.0819(5) 0.2637(2) 0.0226(11) Uani 1 1 d .
H10A H 0.3714 -0.1543 0.2983 0.027 Uiso 1 1 calc R
C11 C 0.4628(2) -0.0783(5) 0.2651(3) 0.0373(14) Uani 1 1 d .
H11A H 0.4787 -0.0018 0.2336 0.045 Uiso 1 1 calc R
H11B H 0.4779 -0.0546 0.3126 0.045 Uiso 1 1 calc R
C12 C 0.4931(3) -0.2212(6) 0.2432(5) 0.060(2) Uani 1 1 d .
H12A H 0.4815 -0.2958 0.2777 0.073 Uiso 1 1 calc R
H12B H 0.5420 -0.2123 0.2420 0.073 Uiso 1 1 calc R
C13 C 0.4677(3) -0.2674(6) 0.1709(4) 0.0528(18) Uani 1 1 d .
H13A H 0.4833 -0.1984 0.1354 0.063 Uiso 1 1 calc R
H13B H 0.4856 -0.3634 0.1591 0.063 Uiso 1 1 calc R
C14 C 0.3929(3) -0.2724(7) 0.1709(4) 0.0567(18) Uani 1 1 d .
H14A H 0.3777 -0.3477 0.2035 0.068 Uiso 1 1 calc R
H14B H 0.3769 -0.2981 0.1240 0.068 Uiso 1 1 calc R
C15 C 0.3632(3) -0.1283(6) 0.1922(3) 0.0456(16) Uani 1 1 d .
H15A H 0.3758 -0.0544 0.1578 0.055 Uiso 1 1 calc R
H15B H 0.3142 -0.1358 0.1924 0.055 Uiso 1 1 calc R
C16 C 0.46075(19) 0.3843(5) 0.3693(3) 0.0229(11) Uani 1 1 d .
H16A H 0.4691 0.4664 0.3370 0.027 Uiso 1 1 calc R
C17 C 0.4545(2) 0.4436(6) 0.4414(3) 0.0366(13) Uani 1 1 d .
H17A H 0.4421 0.3651 0.4735 0.044 Uiso 1 1 calc R
H17B H 0.4185 0.5161 0.4423 0.044 Uiso 1 1 calc R
C18 C 0.5193(2) 0.5131(6) 0.4664(3) 0.0414(15) Uani 1 1 d .
H18A H 0.5289 0.5990 0.4379 0.050 Uiso 1 1 calc R
H18B H 0.5141 0.5444 0.5151 0.050 Uiso 1 1 calc R
C19 C 0.5769(2) 0.4087(5) 0.4612(3) 0.0354(13) Uani 1 1 d .
H19A H 0.5698 0.3280 0.4938 0.042 Uiso 1 1 calc R
H19B H 0.6185 0.4580 0.4746 0.042 Uiso 1 1 calc R
C20 C 0.5837(2) 0.3504(6) 0.3876(3) 0.0408(15) Uani 1 1 d .
H20A H 0.5955 0.4297 0.3556 0.049 Uiso 1 1 calc R
H20B H 0.6198 0.2784 0.3860 0.049 Uiso 1 1 calc R
C21 C 0.5193(2) 0.2815(5) 0.3641(3) 0.0287(12) Uani 1 1 d .
H21A H 0.5103 0.1959 0.3930 0.034 Uiso 1 1 calc R
H21B H 0.5241 0.2493 0.3154 0.034 Uiso 1 1 calc R
C22 C 0.2382(2) 0.1335(5) 0.4435(3) 0.0261(12) Uani 1 1 d .
H22A H 0.2597 0.1655 0.4875 0.031 Uiso 1 1 calc R
C23 C 0.1697(2) 0.2009(5) 0.4395(3) 0.0306(12) Uani 1 1 d .
H23A H 0.1488 0.1759 0.3946 0.037 Uiso 1 1 calc R
H23B H 0.1739 0.3067 0.4418 0.037 Uiso 1 1 calc R
C24 C 0.1256(2) 0.1494(6) 0.4984(3) 0.0373(14) Uani 1 1 d .
H24A H 0.1442 0.1827 0.5431 0.045 Uiso 1 1 calc R
H24B H 0.0808 0.1917 0.4932 0.045 Uiso 1 1 calc R
C25 C 0.1202(2) -0.0113(6) 0.4992(3) 0.0302(12) Uani 1 1 d .
H25A H 0.0980 -0.0442 0.4563 0.036 Uiso 1 1 calc R
H25B H 0.0927 -0.0416 0.5392 0.036 Uiso 1 1 calc R
C26 C 0.1886(2) -0.0801(6) 0.5044(3) 0.0365(13) Uani 1 1 d .
H26A H 0.1843 -0.1859 0.5023 0.044 Uiso 1 1 calc R
H26B H 0.2093 -0.0547 0.5494 0.044 Uiso 1 1 calc R
C27 C 0.2326(2) -0.0276(5) 0.4449(3) 0.0245(11) Uani 1 1 d .
H27A H 0.2774 -0.0697 0.4498 0.029 Uiso 1 1 calc R
H27B H 0.2138 -0.0613 0.4003 0.029 Uiso 1 1 calc R
C28 C 0.4233(3) -0.1360(5) 0.4601(3) 0.0398(14) Uani 1 1 d .
H28A H 0.4705 -0.1546 0.4492 0.048 Uiso 1 1 calc R
H28B H 0.3952 -0.1885 0.4264 0.048 Uiso 1 1 calc R
C29 C 0.4073(3) -0.1809(7) 0.5333(3) 0.0552(17) Uani 1 1 d .
H29A H 0.3597 -0.2048 0.5383 0.066 Uiso 1 1 calc R
H29B H 0.4342 -0.2647 0.5475 0.066 Uiso 1 1 calc R
C30 C 0.4249(5) -0.0511(7) 0.5746(4) 0.083(3) Uani 1 1 d .
H30A H 0.3974 -0.0445 0.6170 0.099 Uiso 1 1 calc R
H30B H 0.4723 -0.0526 0.5880 0.099 Uiso 1 1 calc R
C31 C 0.4108(3) 0.0696(6) 0.5269(3) 0.0518(17) Uani 1 1 d .
H31A H 0.3675 0.1138 0.5385 0.062 Uiso 1 1 calc R
H31B H 0.4457 0.1439 0.5310 0.062 Uiso 1 1 calc R

loop_
_atom_site_aniso_label
_atom_site_aniso_U_11
_atom_site_aniso_U_22
_atom_site_aniso_U_33
_atom_site_aniso_U_23
_atom_site_aniso_U_13
_atom_site_aniso_U_12
Mg1 0.0157(7) 0.0200(8) 0.0248(8) 0.0002(8) -0.0005(7) 0.0014(6)
Mg2 0.0202(7) 0.0282(9) 0.0290(10) -0.0028(8) -0.0018(7) -0.0029(7)
Mg3 0.0169(6) 0.0296(8) 0.0221(8) -0.0021(8) 0.0034(7) 0.0009(7)
Li1 0.020(4) 0.022(4) 0.030(5) 0.006(4) -0.011(3) 0.005(3)
O1 0.0152(14) 0.0278(18) 0.0231(19) 0.0043(16) -0.0027(13) 0.0008(13)
O2 0.0232(15) 0.0199(17) 0.0236(18) -0.0091(16) 0.0007(14) 0.0034(13)
O3 0.0100(13) 0.0260(18) 0.0262(19) -0.0023(16) -0.0035(13) -0.0018(12)
O4 0.0197(15) 0.0226(17) 0.0221(18) 0.0035(15) 0.0082(14) -0.0013(13)
O5 0.0305(17) 0.0210(18) 0.0275(19) 0.0025(17) -0.0087(15) 0.0040(14)
C1 0.035(3) 0.034(3) 0.035(3) -0.012(3) -0.008(2) 0.003(2)
C2 0.038(3) 0.054(4) 0.060(4) -0.009(4) -0.022(3) -0.008(3)
C3 0.037(3) 0.043(3) 0.031(3) 0.000(3) 0.007(2) -0.006(3)
C4 0.028(3) 0.030(3) 0.033(3) 0.009(3) -0.002(2) 0.004(2)
C5 0.033(3) 0.047(4) 0.038(3) -0.007(3) -0.005(2) 0.014(2)
C6 0.038(3) 0.052(4) 0.064(4) -0.006(4) -0.017(3) 0.019(3)
C7 0.065(4) 0.057(4) 0.055(4) -0.001(4) -0.032(4) 0.019(3)
C8 0.110(6) 0.069(5) 0.032(4) 0.007(4) -0.021(4) 0.023(4)
C9 0.069(4) 0.066(5) 0.033(3) 0.000(3) -0.001(3) 0.028(4)
C10 0.025(2) 0.019(2) 0.024(3) 0.004(2) 0.007(2) -0.0053(19)
C11 0.030(3) 0.028(3) 0.054(4) -0.005(3) -0.003(3) 0.008(2)
C12 0.030(3) 0.040(4) 0.111(6) 0.008(4) 0.017(4) 0.009(3)
C13 0.046(3) 0.035(4) 0.077(5) -0.017(4) 0.024(3) 0.007(3)
C14 0.050(3) 0.051(4) 0.069(5) -0.030(4) 0.015(3) -0.002(3)
C15 0.043(3) 0.045(4) 0.049(4) -0.027(3) 0.006(3) 0.000(3)
C16 0.017(2) 0.022(2) 0.030(3) 0.005(2) -0.002(2) -0.0066(19)
C17 0.026(2) 0.035(3) 0.049(4) -0.014(3) -0.008(2) 0.003(2)
C18 0.045(3) 0.027(3) 0.052(4) -0.021(3) -0.018(3) -0.002(2)
C19 0.022(2) 0.036(3) 0.049(4) 0.000(3) -0.013(2) -0.007(2)
C20 0.017(2) 0.043(3) 0.063(4) 0.009(3) -0.002(3) -0.003(2)
C21 0.018(2) 0.035(3) 0.033(3) -0.004(3) 0.003(2) 0.001(2)
C22 0.011(2) 0.034(3) 0.033(3) -0.001(3) 0.003(2) 0.0019(19)
C23 0.025(2) 0.018(3) 0.049(3) 0.003(3) 0.011(2) 0.005(2)
C24 0.020(2) 0.044(4) 0.048(4) -0.002(3) 0.012(2) 0.008(2)
C25 0.019(2) 0.044(3) 0.027(3) 0.005(3) 0.007(2) -0.005(2)
C26 0.030(3) 0.034(3) 0.045(4) 0.009(3) 0.006(2) 0.000(2)
C27 0.018(2) 0.025(3) 0.030(3) 0.001(2) 0.004(2) 0.0021(19)
C28 0.042(3) 0.026(3) 0.051(4) 0.005(3) -0.008(3) 0.009(2)
C29 0.064(4) 0.046(4) 0.055(4) 0.019(4) -0.019(3) -0.006(3)
C30 0.140(8) 0.053(5) 0.054(5) 0.009(4) 0.020(5) 0.013(5)
C31 0.071(4) 0.044(4) 0.041(4) 0.001(3) -0.020(3) 0.013(3)

loop_
_atom_type_symbol
_atom_type_description
_atom_type_scat_dispersion_real
_atom_type_scat_dispersion_imag
_atom_type_scat_source
C C 0.0033 0.0016 'International Tables Vol C Tables 4.2.6.8 and 6.1.1.4'
H H 0.0000 0.0000 'International Tables Vol C Tables 4.2.6.8 and 6.1.1.4'
Li Li -0.0003 0.0001 'International Tables Vol C Tables 4.2.6.8 and 6.1.1.4'
O O 0.0106 0.0060 'International Tables Vol C Tables 4.2.6.8 and 6.1.1.4'
Mg Mg 0.0486 0.0363 'International Tables Vol C Tables 4.2.6.8 and 6.1.1.4'

loop_
_geom_angle_atom_site_label_1
_geom_angle_atom_site_label_2
_geom_angle_atom_site_label_3
_geom_angle
O4 Mg1 O3 90.73(13)
O4 Mg1 O1 84.48(13)
O3 Mg1 O1 85.56(13)
O4 Mg1 C1 132.49(18)
O3 Mg1 C1 125.09(17)
O1 Mg1 C1 123.93(18)
O4 Mg1 Li1 45.68(17)
O3 Mg1 Li1 45.19(18)
O1 Mg1 Li1 85.74(19)
C1 Mg1 Li1 150.0(2)
O4 Mg1 Mg3 88.07(10)
O3 Mg1 Mg3 42.17(10)
O1 Mg1 Mg3 43.42(8)
C1 Mg1 Mg3 139.24(17)
Li1 Mg1 Mg3 58.69(17)
O4 Mg1 Mg2 41.48(10)
O3 Mg1 Mg2 87.78(10)
O1 Mg1 Mg2 43.00(9)
C1 Mg1 Mg2 146.31(15)
Li1 Mg1 Mg2 58.31(15)
Mg3 Mg1 Mg2 59.76(5)
O4 Mg2 O2 89.98(13)
O4 Mg2 O1 84.18(13)
O2 Mg2 O1 85.50(12)
O4 Mg2 C2 129.7(2)
O2 Mg2 C2 125.8(2)
O1 Mg2 C2 127.3(2)
O4 Mg2 Li1 45.12(18)
O2 Mg2 Li1 44.95(18)
O1 Mg2 Li1 84.92(18)
C2 Mg2 Li1 147.7(2)
O4 Mg2 Mg3 87.83(9)
O2 Mg2 Mg3 42.21(9)
O1 Mg2 Mg3 43.34(8)
C2 Mg2 Mg3 142.4(2)
Li1 Mg2 Mg3 58.36(16)
O4 Mg2 Mg1 41.30(10)
O2 Mg2 Mg1 87.23(10)
O1 Mg2 Mg1 42.88(10)
C2 Mg2 Mg1 146.87(18)
Li1 Mg2 Mg1 57.42(16)
Mg3 Mg2 Mg1 59.63(5)
O3 Mg3 O2 89.52(14)
O3 Mg3 O1 85.39(13)
O2 Mg3 O1 85.69(12)
O3 Mg3 C3 125.37(19)
O2 Mg3 C3 129.90(19)
O1 Mg3 C3 126.9(2)
O3 Mg3 Li1 44.62(18)
O2 Mg3 Li1 44.93(18)
O1 Mg3 Li1 85.02(17)
C3 Mg3 Li1 147.9(2)
O3 Mg3 Mg1 41.95(8)
O2 Mg3 Mg1 88.06(10)
O1 Mg3 Mg1 43.47(10)
C3 Mg3 Mg1 142.04(18)
Li1 Mg3 Mg1 57.76(15)
O3 Mg3 Mg2 88.34(10)
O2 Mg3 Mg2 42.23(9)
O1 Mg3 Mg2 43.52(9)
C3 Mg3 Mg2 146.14(17)
Li1 Mg3 Mg2 58.34(14)
Mg1 Mg3 Mg2 60.61(5)
O5 Li1 O3 128.1(4)
O5 Li1 O2 129.7(4)
O3 Li1 O2 90.1(3)
O5 Li1 O4 116.9(4)
O3 Li1 O4 90.5(3)
O2 Li1 O4 90.0(3)
O5 Li1 Mg1 136.7(4)
O3 Li1 Mg1 45.35(17)
O2 Li1 Mg1 92.9(3)
O4 Li1 Mg1 45.33(17)
O5 Li1 Mg2 138.3(4)
O3 Li1 Mg2 92.7(3)
O2 Li1 Mg2 45.14(16)
O4 Li1 Mg2 44.97(17)
Mg1 Li1 Mg2 64.27(15)
O5 Li1 Mg3 151.4(4)
O3 Li1 Mg3 45.01(18)
O2 Li1 Mg3 45.11(18)
O4 Li1 Mg3 91.7(3)
Mg1 Li1 Mg3 63.56(16)
Mg2 Li1 Mg3 63.31(16)
C4 O1 Mg3 127.5(3)
C4 O1 Mg1 116.7(3)
Mg3 O1 Mg1 93.11(12)
C4 O1 Mg2 123.9(3)
Mg3 O1 Mg2 93.14(13)
Mg1 O1 Mg2 94.12(14)
C10 O2 Li1 116.7(3)
C10 O2 Mg3 127.6(2)
Li1 O2 Mg3 90.0(3)
C10 O2 Mg2 126.3(2)
Li1 O2 Mg2 89.9(2)
Mg3 O2 Mg2 95.56(13)
C16 O3 Li1 122.9(3)
C16 O3 Mg1 128.1(3)
Li1 O3 Mg1 89.5(2)
C16 O3 Mg3 120.3(3)
Li1 O3 Mg3 90.4(3)
Mg1 O3 Mg3 95.88(13)
C22 O4 Mg1 129.3(3)
C22 O4 Mg2 121.2(3)
Mg1 O4 Mg2 97.22(14)
C22 O4 Li1 120.0(3)
Mg1 O4 Li1 89.0(2)
Mg2 O4 Li1 89.9(3)
C28 O5 C31 109.3(4)
C28 O5 Li1 126.1(4)
C31 O5 Li1 123.2(4)
O1 C4 C9 111.3(4)
O1 C4 C5 110.2(4)
C9 C4 C5 110.4(4)
C4 C5 C6 111.6(5)
C7 C6 C5 110.2(5)
C6 C7 C8 110.5(5)
C7 C8 C9 111.2(6)
C4 C9 C8 109.8(5)
O2 C10 C15 111.3(4)
O2 C10 C11 110.5(4)
C15 C10 C11 109.7(4)
C12 C11 C10 112.1(4)
C11 C12 C13 111.2(5)
C14 C13 C12 109.8(5)
C13 C14 C15 111.4(5)
C10 C15 C14 111.7(5)
O3 C16 C17 111.7(4)
O3 C16 C21 110.0(4)
C17 C16 C21 110.9(4)
C16 C17 C18 112.0(4)
C19 C18 C17 111.1(4)
C18 C19 C20 110.9(4)
C21 C20 C19 110.6(4)
C20 C21 C16 112.2(4)
O4 C22 C27 110.8(4)
O4 C22 C23 110.8(4)
C27 C22 C23 110.2(3)
C22 C23 C24 111.3(4)
C25 C24 C23 111.4(4)
C24 C25 C26 110.7(4)
C25 C26 C27 109.8(4)
C22 C27 C26 112.1(4)
O5 C28 C29 104.7(5)
C30 C29 C28 103.0(5)
C31 C30 C29 103.8(6)
O5 C31 C30 107.7(5)

loop_
_geom_bond_atom_site_label_1
_geom_bond_atom_site_label_2
_geom_bond_distance
Mg1 O4 2.013(3)
Mg1 O3 2.013(3)
Mg1 O1 2.064(4)
Mg1 C1 2.097(5)
Mg1 Li1 2.830(7)
Mg1 Mg3 2.996(2)
Mg1 Mg2 3.025(2)
Mg2 O4 2.020(4)
Mg2 O2 2.025(3)
Mg2 O1 2.069(3)
Mg2 C2 2.087(5)
Mg2 Li1 2.858(7)
Mg2 Mg3 3.000(2)
Mg3 O3 2.022(3)
Mg3 O2 2.025(3)
Mg3 O1 2.062(3)
Mg3 C3 2.095(5)
Mg3 Li1 2.858(8)
Li1 O5 1.907(8)
Li1 O3 2.008(8)
Li1 O2 2.019(9)
Li1 O4 2.025(7)
O1 C4 1.433(5)
O2 C10 1.412(5)
O3 C16 1.437(5)
O4 C22 1.431(5)
O5 C28 1.422(6)
O5 C31 1.424(7)
C4 C9 1.508(8)
C4 C5 1.527(7)
C5 C6 1.541(8)
C6 C7 1.495(9)
C7 C8 1.504(10)
C8 C9 1.566(8)
C10 C15 1.521(7)
C10 C11 1.529(6)
C11 C12 1.524(7)
C12 C13 1.546(10)
C13 C14 1.508(8)
C14 C15 1.526(8)
C16 C17 1.502(7)
C16 C21 1.523(6)
C17 C18 1.536(6)
C18 C19 1.518(7)
C19 C20 1.527(8)
C20 C21 1.517(6)
C22 C27 1.505(6)
C22 C23 1.518(6)
C23 C24 1.519(7)
C24 C25 1.501(7)
C25 C26 1.524(6)
C26 C27 1.531(6)
C28 C29 1.507(8)
C29 C30 1.491(9)
C30 C31 1.480(9)
